data_7031867
loop_
_publ_author_name
'Rivers, Joseph H.'
'Jones, Richard A.'

_publ_section_title
;
 Synthesis and structures of mononuclear 3,4-bis(trifluoromethyl)pyrrolyl
 complexes of Rh(i) and Ni(ii).
;
_journal_issue 43
_journal_name_full 'Dalton transactions (Cambridge, England : 2003)'
_journal_page_first 16275
_journal_page_last 16282
_journal_paper_doi 10.1039/c4dt01742k
_journal_volume 43
_journal_year 2014
_chemical_formula_moiety 'C8 H24 Ni P2'
_chemical_formula_sum 'C8 H24 Ni P2'
_chemical_formula_weight 240.92
_chemical_name_systematic
;
  dimethyl-trans-bis-trimethylphosphine-nickle(ii)
;
_space_group_IT_number 14
_symmetry_cell_setting monoclinic
_symmetry_space_group_name_Hall '-P 2ybc'
_symmetry_space_group_name_H-M 'P 1 21/c 1'
_atom_sites_solution_hydrogens geom
_atom_sites_solution_primary direct
_atom_sites_solution_secondary difmap
_audit_creation_method SHELXL-97
_cell_angle_alpha 90.00
_cell_angle_beta 118.57(4)
_cell_angle_gamma 90.00
_cell_formula_units_Z 2
_cell_length_a 5.410(5)
_cell_length_b 15.773(3)
_cell_length_c 8.449(5)
_cell_measurement_reflns_used 2101
_cell_measurement_temperature 100(2)
_cell_measurement_theta_max 31.0297
_cell_measurement_theta_min 1.291
_cell_volume 633.2(7)
_computing_cell_refinement 'CrystalClear (Rigaku Inc., 2008)'
_computing_data_collection 'CrystalClear (Rigaku Inc., 2008)'
_computing_data_reduction 'CrystalClear (Rigaku Inc., 2008)'
_computing_molecular_graphics 'Ortep-3 for Windows (Farrugia, 1997)'
_computing_publication_material 'CIFTAB (Sheldrick, 2008)'
_computing_structure_refinement 'SHELXL-2013, (Sheldrick, 2008)'
_computing_structure_solution
;

SIR97 - Altomare A., Burla M.C., Camalli M., Cascarano G.L., Giacovazzo C., 
Guagliardi A., Moliterni A.G.G., Polidori G.,Spagna R.
;
_diffrn_ambient_temperature 100(2)
_diffrn_detector_area_resol_mean 28.5714
_diffrn_measured_fraction_theta_full 0.988
_diffrn_measured_fraction_theta_max 0.988
_diffrn_measurement_device_type 'Rigaku AFC-12 with Saturn 724+CCD'
_diffrn_measurement_method \w-scan
_diffrn_radiation_monochromator graphite
_diffrn_radiation_source 'fine-focus sealed tube'
_diffrn_radiation_type MoK\a
_diffrn_radiation_wavelength 0.71069
_diffrn_reflns_av_R_equivalents 0.0789
_diffrn_reflns_av_sigmaI/netI 0.0944
_diffrn_reflns_limit_h_max 6
_diffrn_reflns_limit_h_min -6
_diffrn_reflns_limit_k_max 16
_diffrn_reflns_limit_k_min -18
_diffrn_reflns_limit_l_max 10
_diffrn_reflns_limit_l_min -9
_diffrn_reflns_number 3741
_diffrn_reflns_theta_full 25.00
_diffrn_reflns_theta_max 25.00
_diffrn_reflns_theta_min 2.58
_exptl_absorpt_coefficient_mu 1.736
_exptl_absorpt_correction_T_max 0.87
_exptl_absorpt_correction_T_min 0.19
_exptl_absorpt_correction_type multi-scan
_exptl_absorpt_process_details
;
Abscor. T. Higashi (2001).
The Rigaku Corporation, Tokyo, Japan.
;
_exptl_crystal_colour yellow
_exptl_crystal_density_diffrn 1.264
_exptl_crystal_density_method 'not measured'
_exptl_crystal_description prism
_exptl_crystal_F_000 260
_exptl_crystal_size_max 0.12
_exptl_crystal_size_mid 0.11
_exptl_crystal_size_min 0.08
_refine_diff_density_max 1.083
_refine_diff_density_min -0.704
_refine_diff_density_rms 0.132
_refine_ls_extinction_method none
_refine_ls_goodness_of_fit_ref 1.257
_refine_ls_hydrogen_treatment constr
_refine_ls_matrix_type full
_refine_ls_number_parameters 99
_refine_ls_number_reflns 1099
_refine_ls_number_restraints 148
_refine_ls_restrained_S_all 1.499
_refine_ls_R_factor_all 0.1275
_refine_ls_R_factor_gt 0.1035
_refine_ls_shift/su_max 0.004
_refine_ls_shift/su_mean 0.001
_refine_ls_structure_factor_coef Fsqd
_refine_ls_weighting_details 'calc w=1/[\s^2^(Fo^2^)+(0.0356P)^2^+3.5036P] where P=(Fo^2^+2Fc^2^)/3'
_refine_ls_weighting_scheme calc
_refine_ls_wR_factor_gt 0.1846
_refine_ls_wR_factor_ref 0.1965
_reflns_number_gt 855
_reflns_number_total 1099
_reflns_threshold_expression >2sigma(I)
_cod_data_source_file c4dt01742k1.cif
_cod_data_source_block 2
_cod_depositor_comments
;
The following automatic conversions were performed:

'_exptl_absorpt_correction_type' value 'Multi-scan' changed to
'multi-scan' according to
/usr/data/users/saulius/crontab/automatic-downloads/rss-feeds/RSC/lib/dictionaries/cif_core.dic
dictionary named 'cif_core.dic' version 2.4.2 from 2011-04-26.

Automatic conversion script
Id: cif_fix_values 2281 2013-09-26 08:29:07Z andrius 

 Adding full bibliography for 7031866--7031870.cif.
;
_cod_original_sg_symbol_H-M P21/c
_cod_database_code 7031867
_shelxl_version_number 2013-4

loop_
_symmetry_equiv_pos_as_xyz
'x, y, z'
'-x, y+1/2, -z+1/2'
'-x, -y, -z'
'x, -y-1/2, z-1/2'

loop_
_atom_site_label
_atom_site_type_symbol
_atom_site_fract_x
_atom_site_fract_y
_atom_site_fract_z
_atom_site_U_iso_or_equiv
_atom_site_adp_type
_atom_site_occupancy
_atom_site_symmetry_multiplicity
_atom_site_calc_flag
_atom_site_refinement_flags
_atom_site_disorder_assembly
_atom_site_disorder_group
Ni1 Ni 0.0000 0.0000 0.0000 0.0372(7) Uani 1 2 d SDU . .
P1 P -0.0954(6) 0.09905(18) 0.1363(4) 0.0460(9) Uani 1 1 d DU A .
C2 C 0.209(3) 0.1501(10) 0.3264(19) 0.061(6) Uani 0.52 1 d PDU A 1
H2A H 0.3101 0.1850 0.2801 0.091 Uiso 0.52 1 calc PR A 1
H2B H 0.3352 0.1065 0.4070 0.091 Uiso 0.52 1 calc PR A 1
H2C H 0.1424 0.1861 0.3930 0.091 Uiso 0.52 1 calc PR A 1
C3 C -0.282(4) 0.0621(10) 0.261(2) 0.054(6) Uani 0.52 1 d PDU A 1
H3A H -0.2574 0.1041 0.3535 0.081 Uiso 0.52 1 calc PR A 1
H3B H -0.2035 0.0076 0.3194 0.081 Uiso 0.52 1 calc PR A 1
H3C H -0.4830 0.0554 0.1770 0.081 Uiso 0.52 1 calc PR A 1
C4 C -0.307(4) 0.1880(8) 0.017(2) 0.064(7) Uani 0.52 1 d PDU A 1
H4A H -0.3405 0.2237 0.0997 0.096 Uiso 0.52 1 calc PR A 1
H4B H -0.4876 0.1680 -0.0805 0.096 Uiso 0.52 1 calc PR A 1
H4C H -0.2093 0.2212 -0.0346 0.096 Uiso 0.52 1 calc PR A 1
C2B C 0.106(4) 0.1990(7) 0.168(2) 0.050(6) Uani 0.48 1 d PDU A 2
H2D H 0.0158 0.2451 0.1992 0.075 Uiso 0.48 1 calc PR A 2
H2E H 0.1091 0.2131 0.0559 0.075 Uiso 0.48 1 calc PR A 2
H2F H 0.2992 0.1914 0.2651 0.075 Uiso 0.48 1 calc PR A 2
C3B C -0.059(4) 0.0838(11) 0.3563(17) 0.058(6) Uani 0.48 1 d PDU A 2
H3D H -0.1256 0.1345 0.3917 0.087 Uiso 0.48 1 calc PR A 2
H3E H 0.1393 0.0739 0.4428 0.087 Uiso 0.48 1 calc PR A 2
H3F H -0.1711 0.0347 0.3549 0.087 Uiso 0.48 1 calc PR A 2
C4B C -0.456(3) 0.1437(11) 0.012(2) 0.049(6) Uani 0.48 1 d PDU A 2
H4D H -0.5830 0.1109 0.0408 0.074 Uiso 0.48 1 calc PR A 2
H4E H -0.5206 0.1409 -0.1176 0.074 Uiso 0.48 1 calc PR A 2
H4F H -0.4534 0.2029 0.0481 0.074 Uiso 0.48 1 calc PR A 2
C1 C -0.222(5) 0.0625(18) -0.230(3) 0.053(7) Uani 0.52 1 d PDU B 1
H1A H -0.1419 0.1191 -0.2199 0.080 Uiso 0.52 1 calc PR B 1
H1B H -0.4178 0.0677 -0.2535 0.080 Uiso 0.52 1 calc PR B 1
H1C H -0.2173 0.0314 -0.3284 0.080 Uiso 0.52 1 calc PR B 1
C1B C -0.074(6) 0.0744(18) -0.207(3) 0.049(7) Uani 0.48 1 d PDU B 2
H1D H 0.1028 0.1000 -0.1887 0.073 Uiso 0.48 1 calc PR B 2
H1E H -0.2062 0.1193 -0.2169 0.073 Uiso 0.48 1 calc PR B 2
H1F H -0.1557 0.0408 -0.3182 0.073 Uiso 0.48 1 calc PR B 2

loop_
_atom_site_aniso_label
_atom_site_aniso_U_11
_atom_site_aniso_U_22
_atom_site_aniso_U_33
_atom_site_aniso_U_23
_atom_site_aniso_U_13
_atom_site_aniso_U_12
Ni1 0.0413(12) 0.0321(11) 0.0373(11) 0.0007(9) 0.0180(9) 0.0020(9)
P1 0.0461(18) 0.0410(17) 0.0528(18) -0.0129(15) 0.0252(15) -0.0019(15)
C2 0.064(14) 0.058(14) 0.059(13) -0.021(11) 0.029(12) -0.010(12)
C3 0.048(12) 0.071(15) 0.043(12) 0.008(11) 0.022(10) 0.005(11)
C4 0.075(15) 0.035(12) 0.083(16) 0.002(12) 0.040(13) 0.010(12)
C2B 0.058(13) 0.035(12) 0.066(14) -0.009(11) 0.037(12) 0.002(11)
C3B 0.063(14) 0.074(16) 0.047(13) -0.014(12) 0.034(12) -0.004(13)
C4B 0.050(14) 0.042(13) 0.053(13) -0.005(11) 0.022(11) 0.009(11)
C1 0.055(16) 0.054(15) 0.047(14) 0.008(11) 0.021(13) 0.012(14)
C1B 0.078(16) 0.047(13) 0.045(12) 0.005(10) 0.047(12) 0.018(14)

loop_
_atom_type_symbol
_atom_type_description
_atom_type_scat_dispersion_real
_atom_type_scat_dispersion_imag
_atom_type_scat_source
C C 0.0033 0.0016 'International Tables Vol C Tables 4.2.6.8 and 6.1.1.4'
Ni Ni 0.3393 1.1124 'International Tables Vol C Tables 4.2.6.8 and 6.1.1.4'
P P 0.1023 0.0942 'International Tables Vol C Tables 4.2.6.8 and 6.1.1.4'
H H 0.0000 0.0000 'International Tables Vol C Tables 4.2.6.8 and 6.1.1.4'

loop_
_geom_angle_atom_site_label_1
_geom_angle_atom_site_label_2
_geom_angle_atom_site_label_3
_geom_angle
_geom_angle_site_symmetry_1
_geom_angle_site_symmetry_3
C1B Ni1 C1B 180.0(13) . 3
C1 Ni1 C1 180.0(11) 3 .
C1B Ni1 P1 87.5(9) . 3
C1B Ni1 P1 92.5(9) 3 3
C1 Ni1 P1 88.5(9) 3 3
C1 Ni1 P1 91.5(9) . 3
C1B Ni1 P1 92.5(9) . .
C1B Ni1 P1 87.5(9) 3 .
C1 Ni1 P1 91.5(9) 3 .
C1 Ni1 P1 88.5(9) . .
P1 Ni1 P1 180.00(18) 3 .
C4 P1 C2 102.3(6) . .
C3B P1 C4B 101.6(6) . .
C3B P1 C2B 101.5(6) . .
C4B P1 C2B 98.3(6) . .
C4 P1 C3 101.0(6) . .
C2 P1 C3 98.1(6) . .
C4 P1 Ni1 121.5(6) . .
C3B P1 Ni1 121.6(6) . .
C2 P1 Ni1 116.2(5) . .
C4B P1 Ni1 115.5(5) . .
C2B P1 Ni1 114.8(5) . .
C3 P1 Ni1 114.2(5) . .
P1 C2 H2A 109.5 . .
P1 C2 H2B 109.5 . .
P1 C2 H2C 109.5 . .
P1 C3 H3A 109.5 . .
P1 C3 H3B 109.5 . .
P1 C3 H3C 109.5 . .
P1 C4 H4A 109.5 . .
P1 C4 H4B 109.5 . .
P1 C4 H4C 109.5 . .
P1 C2B H2D 109.5 . .
P1 C2B H2E 109.5 . .
H2D C2B H2E 109.5 . .
P1 C2B H2F 109.5 . .
H2D C2B H2F 109.5 . .
H2E C2B H2F 109.5 . .
P1 C3B H3D 109.5 . .
P1 C3B H3E 109.5 . .
H3D C3B H3E 109.5 . .
P1 C3B H3F 109.5 . .
H3D C3B H3F 109.5 . .
H3E C3B H3F 109.5 . .
P1 C4B H4D 109.5 . .
P1 C4B H4E 109.5 . .
H4D C4B H4E 109.5 . .
P1 C4B H4F 109.5 . .
H4D C4B H4F 109.5 . .
H4E C4B H4F 109.5 . .
Ni1 C1 H1A 109.5 . .
Ni1 C1 H1B 109.5 . .
Ni1 C1 H1C 109.5 . .
Ni1 C1B H1D 109.5 . .
Ni1 C1B H1E 109.5 . .
H1D C1B H1E 109.5 . .
Ni1 C1B H1F 109.5 . .
H1D C1B H1F 109.5 . .
H1E C1B H1F 109.5 . .

loop_
_geom_bond_atom_site_label_1
_geom_bond_atom_site_label_2
_geom_bond_distance
_geom_bond_site_symmetry_2
Ni1 C1B 1.983(15) .
Ni1 C1B 1.983(15) 3
Ni1 C1 1.987(15) 3
Ni1 C1 1.987(15) .
Ni1 P1 2.145(3) 3
Ni1 P1 2.145(3) .
P1 C4 1.788(10) .
P1 C3B 1.790(11) .
P1 C2 1.847(10) .
P1 C4B 1.854(10) .
P1 C2B 1.862(10) .
P1 C3 1.870(11) .
C2 H2A 0.9800 .
C2 H2B 0.9800 .
C2 H2C 0.9800 .
C3 H3A 0.9800 .
C3 H3B 0.9800 .
C3 H3C 0.9800 .
C4 H4A 0.9800 .
C4 H4B 0.9800 .
C4 H4C 0.9800 .
C2B H2D 0.9800 .
C2B H2E 0.9800 .
C2B H2F 0.9800 .
C3B H3D 0.9800 .
C3B H3E 0.9800 .
C3B H3F 0.9800 .
C4B H4D 0.9800 .
C4B H4E 0.9800 .
C4B H4F 0.9800 .
C1 H1A 0.9800 .
C1 H1B 0.9800 .
C1 H1C 0.9800 .
C1B H1D 0.9800 .
C1B H1E 0.9800 .
C1B H1F 0.9800 .

loop_
_geom_torsion_atom_site_label_1
_geom_torsion_atom_site_label_2
_geom_torsion_atom_site_label_3
_geom_torsion_atom_site_label_4
_geom_torsion
_geom_torsion_site_symmetry_1
C1B Ni1 P1 C4 21.8(12) .
C1B Ni1 P1 C4 -158.2(12) 3
C1 Ni1 P1 C4 -179.7(11) 3
C1 Ni1 P1 C4 0.3(11) .
C1B Ni1 P1 C3B -176.6(12) .
C1B Ni1 P1 C3B 3.4(12) 3
C1 Ni1 P1 C3B -18.2(11) 3
C1 Ni1 P1 C3B 161.8(11) .
C1B Ni1 P1 C2 -103.6(11) .
C1B Ni1 P1 C2 76.4(11) 3
C1 Ni1 P1 C2 54.9(10) 3
C1 Ni1 P1 C2 -125.1(10) .
C1B Ni1 P1 C4B 59.6(11) .
C1B Ni1 P1 C4B -120.4(11) 3
C1 Ni1 P1 C4B -142.0(10) 3
C1 Ni1 P1 C4B 38.0(10) .
C1B Ni1 P1 C2B -53.8(11) .
C1B Ni1 P1 C2B 126.2(11) 3
C1 Ni1 P1 C2B 104.6(10) 3
C1 Ni1 P1 C2B -75.4(10) .
C1B Ni1 P1 C3 143.2(11) .
C1B Ni1 P1 C3 -36.8(11) 3
C1 Ni1 P1 C3 -58.4(10) 3
C1 Ni1 P1 C3 121.6(10) .
